data_2238387
loop_
_publ_author_name
'Jagadeesan, G.'
'Kathirvelan, D.'
'Haribabu, J.'
'Reddy, B. S. R.'
'Sethusankar, K.'

_publ_section_title
;
 1'-(1,3-Diphenyl-1<i>H</i>-pyrazol-4-yl)-1''-(prop-2-en-1-yl)-2',3',5',6',7',7a'-hexahydro-1'<i>H</i>-dispiro[1-benzopyran-3,2'-pyrrolizine-3',3''-indoline]-2'',4-dione
 0.75-hydrate
;
_journal_coeditor_code LD2105
_journal_issue 8
_journal_name_full 'Acta Crystallographica Section E'
_journal_page_first o1194
_journal_page_last o1195
_journal_paper_doi 10.1107/S160053681301773X
_journal_volume 69
_journal_year 2013
_chemical_formula_iupac 'C40 H34 N4 O3, 0.75H2 O'
_chemical_formula_moiety 'C40 H34 N4 O3, 0.75(H2 O)'
_chemical_formula_sum 'C40 H35.5 N4 O3.75'
_chemical_formula_weight 632.22
_chemical_name_systematic
'1'-(1,3-Diphenyl-1<i>H</i>-pyrazol-4-yl)-1''-(prop-2-en-1-yl)-2',3',5',6',7',7a'-hexahydro-1'<i>H</i>-dispiro[1-benzopyran-3,2'-pyrrolizine-3',3''-indoline]-2'',4-dione 0.75-hydrate'
_space_group_IT_number 14
_symmetry_cell_setting monoclinic
_symmetry_space_group_name_Hall '-P 2yn'
_symmetry_space_group_name_H-M 'P 1 21/n 1'
_atom_sites_solution_hydrogens geom
_atom_sites_solution_primary direct
_atom_sites_solution_secondary difmap
_audit_creation_method SHELXL-97
_cell_angle_alpha 90.00
_cell_angle_beta 96.206(9)
_cell_angle_gamma 90.00
_cell_formula_units_Z 4
_cell_length_a 11.451(2)
_cell_length_b 13.496(2)
_cell_length_c 20.815(3)
_cell_measurement_reflns_used 6870
_cell_measurement_temperature 296(2)
_cell_measurement_theta_max 26.87
_cell_measurement_theta_min 1.95
_cell_volume 3198.0(9)
_computing_cell_refinement 'SAINT (Bruker, 2008)'
_computing_data_collection 'APEX2 (Bruker, 2008)'
_computing_data_reduction 'SAINT (Bruker, 2008)'
_computing_molecular_graphics 'ORTEP-3 for Windows (Farrugia, 2012)'
_computing_publication_material 'SHELXL97 (Sheldrick, 2008) and PLATON (Spek, 2009)'
_computing_structure_refinement 'SHELXL97 (Sheldrick, 2008)'
_computing_structure_solution 'SHELXS97 (Sheldrick, 2008)'
_diffrn_ambient_temperature 296(2)
_diffrn_measured_fraction_theta_full 0.996
_diffrn_measured_fraction_theta_max 0.996
_diffrn_measurement_device_type 'Bruker Kappa APEXII CCD'
_diffrn_measurement_method '\w scans'
_diffrn_radiation_monochromator graphite
_diffrn_radiation_source 'fine-focus sealed tube'
_diffrn_radiation_type MoK\a
_diffrn_radiation_wavelength 0.71073
_diffrn_reflns_av_R_equivalents 0.0413
_diffrn_reflns_av_sigmaI/netI 0.0358
_diffrn_reflns_limit_h_max 14
_diffrn_reflns_limit_h_min -14
_diffrn_reflns_limit_k_max 16
_diffrn_reflns_limit_k_min -17
_diffrn_reflns_limit_l_max 26
_diffrn_reflns_limit_l_min -26
_diffrn_reflns_number 32619
_diffrn_reflns_theta_full 26.87
_diffrn_reflns_theta_max 26.87
_diffrn_reflns_theta_min 1.95
_exptl_absorpt_coefficient_mu 0.085
_exptl_absorpt_correction_T_max 0.9831
_exptl_absorpt_correction_T_min 0.9748
_exptl_absorpt_correction_type multi-scan
_exptl_absorpt_process_details '(SADABS; Bruker, 2008)'
_exptl_crystal_colour colourless
_exptl_crystal_density_diffrn 1.313
_exptl_crystal_density_method 'not measured'
_exptl_crystal_description block
_exptl_crystal_F_000 1334
_exptl_crystal_size_max 0.30
_exptl_crystal_size_mid 0.25
_exptl_crystal_size_min 0.20
_refine_diff_density_max 0.530
_refine_diff_density_min -0.252
_refine_ls_extinction_method none
_refine_ls_goodness_of_fit_ref 1.024
_refine_ls_hydrogen_treatment mixed
_refine_ls_matrix_type full
_refine_ls_number_parameters 439
_refine_ls_number_reflns 6870
_refine_ls_number_restraints 3
_refine_ls_restrained_S_all 1.024
_refine_ls_R_factor_all 0.0868
_refine_ls_R_factor_gt 0.0513
_refine_ls_shift/su_max 0.000
_refine_ls_shift/su_mean 0.000
_refine_ls_structure_factor_coef Fsqd
_refine_ls_weighting_details 'calc w=1/[\s^2^(Fo^2^)+(0.0677P)^2^+1.1541P] where P=(Fo^2^+2Fc^2^)/3'
_refine_ls_weighting_scheme calc
_refine_ls_wR_factor_gt 0.1298
_refine_ls_wR_factor_ref 0.1527
_reflns_number_gt 4468
_reflns_number_total 6870
_reflns_threshold_expression I>2sigma(I)
_cod_data_source_file ld2105.cif
_cod_data_source_block I
_cod_original_sg_symbol_H-M 'P 21/n'
_cod_original_formula_sum 'C40 H35.50 N4 O3.75'
_cod_database_code 2238387
_cod_database_fobs_code 2238387

loop_
_symmetry_equiv_pos_as_xyz
'x, y, z'
'-x+1/2, y+1/2, -z+1/2'
'-x, -y, -z'
'x-1/2, -y-1/2, z-1/2'

loop_
_atom_site_type_symbol
_atom_site_label
_atom_site_fract_x
_atom_site_fract_y
_atom_site_fract_z
_atom_site_U_iso_or_equiv
_atom_site_adp_type
_atom_site_calc_flag
_atom_site_refinement_flags
_atom_site_occupancy
_atom_site_symmetry_multiplicity
C C1 0.3646(2) -0.09434(16) 0.00940(10) 0.0520(5) Uani d . 1 1
H H1 0.4169 -0.0873 0.0465 0.062 Uiso calc R 1 1
C C2 0.3490(2) -0.18622(17) -0.01924(12) 0.0618(6) Uani d . 1 1
H H2 0.3895 -0.2409 -0.0010 0.074 Uiso calc R 1 1
C C3 0.2736(2) -0.19691(18) -0.07481(12) 0.0590(6) Uani d . 1 1
H H3 0.2620 -0.2590 -0.0938 0.071 Uiso calc R 1 1
C C4 0.21576(19) -0.11638(18) -0.10203(11) 0.0551(6) Uani d . 1 1
H H4 0.1664 -0.1234 -0.1403 0.066 Uiso calc R 1 1
C C5 0.23008(18) -0.02496(16) -0.07328(10) 0.0476(5) Uani d . 1 1
H H5 0.1900 0.0294 -0.0922 0.057 Uiso calc R 1 1
C C6 0.30383(17) -0.01291(14) -0.01625(9) 0.0407(5) Uani d . 1 1
C C7 0.3903(2) 0.35239(18) -0.06490(11) 0.0619(6) Uani d . 1 1
H H7 0.4125 0.2978 -0.0880 0.074 Uiso calc R 1 1
C C8 0.4026(3) 0.4471(2) -0.08857(13) 0.0741(8) Uani d . 1 1
H H8 0.4335 0.4562 -0.1277 0.089 Uiso calc R 1 1
C C9 0.3697(3) 0.52715(19) -0.05491(14) 0.0726(8) Uani d . 1 1
H H9 0.3775 0.5906 -0.0713 0.087 Uiso calc R 1 1
C C10 0.3252(2) 0.51435(18) 0.00313(14) 0.0676(7) Uani d . 1 1
H H10 0.3040 0.5693 0.0262 0.081 Uiso calc R 1 1
C C11 0.3118(2) 0.42039(16) 0.02735(12) 0.0565(6) Uani d . 1 1
H H11 0.2807 0.4117 0.0664 0.068 Uiso calc R 1 1
C C12 0.34474(19) 0.33968(15) -0.00683(10) 0.0462(5) Uani d . 1 1
N N2 0.33424(15) 0.24231(12) 0.01741(8) 0.0442(4) Uani d . 1 1
C C14 0.33160(18) 0.21340(15) 0.07935(9) 0.0432(5) Uani d . 1 1
H H14 0.3362 0.2548 0.1153 0.052 Uiso calc R 1 1
C C15 0.32098(17) 0.11219(14) 0.07987(9) 0.0390(4) Uani d . 1 1
C C16 0.30271(16) 0.04839(14) 0.13713(9) 0.0378(4) Uani d . 1 1
H H16 0.2682 -0.0142 0.1205 0.045 Uiso calc R 1 1
C C17 0.21513(18) 0.09593(17) 0.17936(10) 0.0475(5) Uani d . 1 1
H H17 0.2233 0.1682 0.1789 0.057 Uiso calc R 1 1
C C18 0.0875(2) 0.0674(2) 0.16208(14) 0.0777(8) Uani d . 1 1
H H18A 0.0379 0.1259 0.1588 0.093 Uiso calc R 1 1
H H18B 0.0774 0.0323 0.1212 0.093 Uiso calc R 1 1
C C19 0.0572(2) 0.0020(2) 0.21576(17) 0.0856(9) Uani d . 1 1
H H19A 0.0121 -0.0548 0.1988 0.103 Uiso calc R 1 1
H H19B 0.0116 0.0381 0.2447 0.103 Uiso calc R 1 1
C C20 0.1725(2) -0.03022(19) 0.25043(13) 0.0641(7) Uani d . 1 1
H H20A 0.1651 -0.0465 0.2952 0.077 Uiso calc R 1 1
H H20B 0.2041 -0.0869 0.2295 0.077 Uiso calc R 1 1
C C21 0.37282(17) 0.05038(14) 0.25424(9) 0.0373(4) Uani d . 1 1
C C22 0.41957(17) -0.01102(15) 0.31226(9) 0.0401(4) Uani d . 1 1
C C23 0.4085(2) -0.10970(16) 0.32683(10) 0.0485(5) Uani d . 1 1
H H23 0.3644 -0.1518 0.2983 0.058 Uiso calc R 1 1
C C24 0.4642(2) -0.14571(18) 0.38482(11) 0.0604(6) Uani d . 1 1
H H24 0.4570 -0.2122 0.3953 0.072 Uiso calc R 1 1
C C25 0.5296(2) -0.0836(2) 0.42650(11) 0.0663(7) Uani d . 1 1
H H25 0.5675 -0.1092 0.4647 0.080 Uiso calc R 1 1
C C26 0.5407(2) 0.0153(2) 0.41352(11) 0.0609(6) Uani d . 1 1
H H26 0.5843 0.0572 0.4424 0.073 Uiso calc R 1 1
C C27 0.48488(18) 0.05012(16) 0.35618(9) 0.0441(5) Uani d . 1 1
C C28 0.42046(18) 0.15474(15) 0.27428(10) 0.0432(5) Uani d . 1 1
C C29 0.5406(2) 0.23204(18) 0.36684(12) 0.0657(7) Uani d . 1 1
H H29A 0.5566 0.2825 0.3358 0.079 Uiso calc R 1 1
H H29B 0.6149 0.2112 0.3896 0.079 Uiso calc R 1 1
C C30 0.4627(4) 0.2760(2) 0.41537(14) 0.0914(10) Uani d . 1 1
H H30 0.3821 0.2748 0.4034 0.110 Uiso calc R 1 1
C C31 0.4951(4) 0.3122(3) 0.46756(18) 0.1216(14) Uani d . 1 1
H H31A 0.5748 0.3153 0.4819 0.146 Uiso calc R 1 1
H H31B 0.4402 0.3369 0.4933 0.146 Uiso calc R 1 1
C C32 0.41258(16) 0.02229(13) 0.18492(8) 0.0332(4) Uani d . 1 1
C C33 0.44132(18) -0.08767(14) 0.18398(9) 0.0384(4) Uani d . 1 1
C C34 0.56279(18) -0.11499(15) 0.20664(9) 0.0422(5) Uani d . 1 1
C C35 0.5953(2) -0.21383(18) 0.21540(10) 0.0574(6) Uani d . 1 1
H H35 0.5416 -0.2637 0.2027 0.069 Uiso calc R 1 1
C C36 0.7059(3) -0.2382(2) 0.24262(12) 0.0723(8) Uani d . 1 1
H H36 0.7278 -0.3043 0.2478 0.087 Uiso calc R 1 1
C C37 0.7845(3) -0.1643(3) 0.26227(13) 0.0760(8) Uani d . 1 1
H H37 0.8590 -0.1811 0.2813 0.091 Uiso calc R 1 1
C C38 0.7549(2) -0.0671(2) 0.25432(12) 0.0619(6) Uani d . 1 1
H H38 0.8088 -0.0179 0.2681 0.074 Uiso calc R 1 1
C C39 0.64463(18) -0.04197(16) 0.22576(9) 0.0445(5) Uani d . 1 1
C C40 0.52334(16) 0.07518(15) 0.16948(9) 0.0394(4) Uani d . 1 1
H H40A 0.5435 0.0533 0.1277 0.047 Uiso calc R 1 1
H H40B 0.5088 0.1460 0.1670 0.047 Uiso calc R 1 1
O O4W 0.3354(3) 0.6451(2) 0.14051(16) 0.1037(10) Uani d PD 0.75 1
N N1 0.32593(16) 0.16460(12) -0.02365(8) 0.0460(4) Uani d . 1 1
C C13 0.31812(17) 0.08557(14) 0.01392(9) 0.0398(4) Uani d . 1 1
N N3 0.24531(15) 0.05827(13) 0.24518(8) 0.0457(4) Uani d . 1 1
N N4 0.48377(16) 0.14756(13) 0.33290(8) 0.0478(4) Uani d . 1 1
O O1 0.61974(11) 0.05582(11) 0.21763(7) 0.0460(4) Uani d . 1 1
O O2 0.36699(14) -0.14969(10) 0.16740(7) 0.0555(4) Uani d . 1 1
O O3 0.40355(15) 0.23089(10) 0.24343(7) 0.0570(4) Uani d . 1 1
H H2W 0.337(3) 0.7119(8) 0.1421(15) 0.086 Uiso d PD 0.75 1
H H1W 0.328(4) 0.618(2) 0.1800(9) 0.086 Uiso d PD 0.75 1

loop_
_atom_site_aniso_label
_atom_site_aniso_U_11
_atom_site_aniso_U_22
_atom_site_aniso_U_33
_atom_site_aniso_U_12
_atom_site_aniso_U_13
_atom_site_aniso_U_23
C1 0.0632(14) 0.0459(13) 0.0450(11) 0.0053(11) -0.0024(10) -0.0013(10)
C2 0.0813(18) 0.0418(13) 0.0620(14) 0.0087(12) 0.0054(13) 0.0002(11)
C3 0.0612(15) 0.0484(14) 0.0686(15) -0.0075(12) 0.0120(12) -0.0180(12)
C4 0.0430(13) 0.0641(15) 0.0570(13) -0.0029(11) 0.0001(10) -0.0183(12)
C5 0.0421(12) 0.0519(13) 0.0478(11) 0.0041(10) 0.0008(9) -0.0050(10)
C6 0.0422(11) 0.0390(11) 0.0410(10) -0.0008(9) 0.0052(8) -0.0009(8)
C7 0.0895(19) 0.0483(14) 0.0472(12) 0.0022(13) 0.0042(12) 0.0065(10)
C8 0.104(2) 0.0608(17) 0.0568(14) -0.0025(15) 0.0055(14) 0.0200(13)
C9 0.087(2) 0.0464(15) 0.0810(19) -0.0020(13) -0.0072(15) 0.0213(14)
C10 0.0740(18) 0.0412(13) 0.0847(19) 0.0039(12) -0.0038(14) 0.0015(13)
C11 0.0641(15) 0.0432(13) 0.0609(14) 0.0014(11) 0.0015(11) 0.0020(11)
C12 0.0523(13) 0.0381(11) 0.0453(11) -0.0017(9) -0.0074(9) 0.0067(9)
N2 0.0552(11) 0.0351(9) 0.0409(9) -0.0004(8) -0.0020(8) 0.0023(7)
C14 0.0498(12) 0.0396(11) 0.0384(10) 0.0017(9) -0.0031(9) 0.0009(9)
C15 0.0370(11) 0.0371(11) 0.0413(10) 0.0017(8) -0.0031(8) 0.0019(8)
C16 0.0361(10) 0.0343(10) 0.0417(10) -0.0035(8) -0.0025(8) 0.0014(8)
C17 0.0373(11) 0.0508(13) 0.0547(12) 0.0059(9) 0.0069(9) 0.0107(10)
C18 0.0375(13) 0.109(2) 0.0862(19) 0.0051(14) 0.0043(13) 0.0211(17)
C19 0.0485(16) 0.091(2) 0.116(2) -0.0173(15) 0.0034(15) 0.0197(18)
C20 0.0529(15) 0.0649(16) 0.0758(16) -0.0104(12) 0.0124(12) 0.0119(13)
C21 0.0393(11) 0.0324(10) 0.0406(10) -0.0005(8) 0.0062(8) 0.0013(8)
C22 0.0434(11) 0.0420(11) 0.0358(9) 0.0031(9) 0.0088(8) 0.0012(8)
C23 0.0607(14) 0.0423(12) 0.0436(11) 0.0033(10) 0.0109(10) 0.0054(9)
C24 0.0782(17) 0.0538(14) 0.0506(13) 0.0118(12) 0.0142(12) 0.0142(11)
C25 0.0786(18) 0.0758(18) 0.0431(12) 0.0169(14) 0.0001(12) 0.0134(12)
C26 0.0662(16) 0.0733(17) 0.0416(12) 0.0021(13) -0.0016(11) -0.0032(11)
C27 0.0473(12) 0.0467(12) 0.0392(10) 0.0014(9) 0.0082(9) -0.0041(9)
C28 0.0486(12) 0.0375(11) 0.0446(11) 0.0000(9) 0.0098(9) -0.0037(9)
C29 0.0843(19) 0.0569(15) 0.0557(14) -0.0255(13) 0.0060(13) -0.0129(12)
C30 0.150(3) 0.0558(17) 0.0662(17) -0.0111(18) 0.0020(19) -0.0303(14)
C31 0.150(4) 0.121(3) 0.101(3) -0.014(3) 0.042(3) -0.026(2)
C32 0.0335(10) 0.0302(9) 0.0354(9) -0.0008(7) 0.0021(7) 0.0011(7)
C33 0.0477(12) 0.0341(10) 0.0335(9) 0.0002(9) 0.0051(8) 0.0001(8)
C34 0.0488(12) 0.0438(11) 0.0347(9) 0.0123(9) 0.0079(8) 0.0032(8)
C35 0.0748(16) 0.0505(13) 0.0478(12) 0.0216(12) 0.0103(11) 0.0027(10)
C36 0.085(2) 0.0721(18) 0.0613(15) 0.0433(16) 0.0147(14) 0.0145(13)
C37 0.0571(16) 0.106(2) 0.0645(16) 0.0366(17) 0.0062(13) 0.0196(16)
C38 0.0425(13) 0.0850(19) 0.0575(13) 0.0096(12) 0.0022(10) 0.0089(13)
C39 0.0391(11) 0.0561(13) 0.0389(10) 0.0074(10) 0.0075(8) 0.0036(9)
C40 0.0358(10) 0.0412(11) 0.0407(10) -0.0019(8) 0.0022(8) 0.0032(8)
O4W 0.156(3) 0.0594(16) 0.107(2) -0.0196(18) 0.066(2) -0.0095(15)
N1 0.0571(11) 0.0391(10) 0.0407(9) 0.0014(8) -0.0007(8) 0.0003(8)
C13 0.0395(11) 0.0384(11) 0.0401(10) 0.0033(8) -0.0015(8) 0.0011(8)
N3 0.0400(9) 0.0472(10) 0.0509(10) -0.0007(8) 0.0100(7) 0.0076(8)
N4 0.0564(11) 0.0432(10) 0.0441(9) -0.0071(8) 0.0068(8) -0.0091(8)
O1 0.0355(7) 0.0502(9) 0.0510(8) -0.0042(6) -0.0018(6) 0.0035(7)
O2 0.0629(10) 0.0363(8) 0.0647(10) -0.0066(7) -0.0055(8) 0.0004(7)
O3 0.0769(11) 0.0326(8) 0.0617(9) -0.0020(7) 0.0081(8) 0.0016(7)

loop_
_atom_type_symbol
_atom_type_description
_atom_type_scat_dispersion_real
_atom_type_scat_dispersion_imag
_atom_type_scat_source
C C 0.0033 0.0016 'International Tables Vol C Tables 4.2.6.8 and 6.1.1.4'
H H 0.0000 0.0000 'International Tables Vol C Tables 4.2.6.8 and 6.1.1.4'
N N 0.0061 0.0033 'International Tables Vol C Tables 4.2.6.8 and 6.1.1.4'
O O 0.0106 0.0060 'International Tables Vol C Tables 4.2.6.8 and 6.1.1.4'

loop_
_geom_angle_atom_site_label_1
_geom_angle_atom_site_label_2
_geom_angle_atom_site_label_3
_geom_angle
C6 C1 C2 120.9(2)
C6 C1 H1 119.6
C2 C1 H1 119.6
C3 C2 C1 119.9(2)
C3 C2 H2 120.0
C1 C2 H2 120.0
C4 C3 C2 119.9(2)
C4 C3 H3 120.0
C2 C3 H3 120.0
C3 C4 C5 120.3(2)
C3 C4 H4 119.8
C5 C4 H4 119.8
C4 C5 C6 120.7(2)
C4 C5 H5 119.7
C6 C5 H5 119.7
C1 C6 C5 118.22(19)
C1 C6 C13 121.79(18)
C5 C6 C13 119.96(18)
C12 C7 C8 119.4(2)
C12 C7 H7 120.3
C8 C7 H7 120.3
C9 C8 C7 120.3(3)
C9 C8 H8 119.8
C7 C8 H8 119.8
C8 C9 C10 120.2(2)
C8 C9 H9 119.9
C10 C9 H9 119.9
C9 C10 C11 120.3(3)
C9 C10 H10 119.9
C11 C10 H10 119.9
C12 C11 C10 119.4(2)
C12 C11 H11 120.3
C10 C11 H11 120.3
C11 C12 C7 120.4(2)
C11 C12 N2 120.8(2)
C7 C12 N2 118.8(2)
N1 N2 C14 111.88(16)
N1 N2 C12 119.87(16)
C14 N2 C12 128.25(17)
N2 C14 C15 107.84(17)
N2 C14 H14 126.1
C15 C14 H14 126.1
C14 C15 C13 103.76(17)
C14 C15 C16 126.64(18)
C13 C15 C16 129.25(17)
C15 C16 C17 111.61(16)
C15 C16 C32 117.64(15)
C17 C16 C32 105.08(15)
C15 C16 H16 107.3
C17 C16 H16 107.3
C32 C16 H16 107.3
N3 C17 C18 104.90(18)
N3 C17 C16 106.62(16)
C18 C17 C16 115.4(2)
N3 C17 H17 109.9
C18 C17 H17 109.9
C16 C17 H17 109.9
C19 C18 C17 105.5(2)
C19 C18 H18A 110.6
C17 C18 H18A 110.6
C19 C18 H18B 110.6
C17 C18 H18B 110.6
H18A C18 H18B 108.8
C18 C19 C20 105.6(2)
C18 C19 H19A 110.6
C20 C19 H19A 110.6
C18 C19 H19B 110.6
C20 C19 H19B 110.6
H19A C19 H19B 108.8
N3 C20 C19 101.9(2)
N3 C20 H20A 111.4
C19 C20 H20A 111.4
N3 C20 H20B 111.4
C19 C20 H20B 111.4
H20A C20 H20B 109.3
N3 C21 C22 113.99(15)
N3 C21 C28 106.68(15)
C22 C21 C28 101.45(15)
N3 C21 C32 106.20(15)
C22 C21 C32 118.54(15)
C28 C21 C32 109.30(14)
C23 C22 C27 119.11(19)
C23 C22 C21 132.30(19)
C27 C22 C21 108.60(17)
C22 C23 C24 119.0(2)
C22 C23 H23 120.5
C24 C23 H23 120.5
C25 C24 C23 120.3(2)
C25 C24 H24 119.9
C23 C24 H24 119.9
C24 C25 C26 121.8(2)
C24 C25 H25 119.1
C26 C25 H25 119.1
C25 C26 C27 117.4(2)
C25 C26 H26 121.3
C27 C26 H26 121.3
C26 C27 C22 122.4(2)
C26 C27 N4 127.4(2)
C22 C27 N4 110.24(17)
O3 C28 N4 125.15(19)
O3 C28 C21 126.43(18)
N4 C28 C21 108.42(17)
N4 C29 C30 111.1(2)
N4 C29 H29A 109.4
C30 C29 H29A 109.4
N4 C29 H29B 109.4
C30 C29 H29B 109.4
H29A C29 H29B 108.0
C31 C30 C29 127.0(4)
C31 C30 H30 116.5
C29 C30 H30 116.5
C30 C31 H31A 120.0
C30 C31 H31B 120.0
H31A C31 H31B 120.0
C40 C32 C33 105.60(15)
C40 C32 C16 113.19(15)
C33 C32 C16 111.93(15)
C40 C32 C21 113.81(15)
C33 C32 C21 108.96(14)
C16 C32 C21 103.45(14)
O2 C33 C34 121.89(18)
O2 C33 C32 121.95(18)
C34 C33 C32 116.12(17)
C39 C34 C35 118.7(2)
C39 C34 C33 120.07(18)
C35 C34 C33 120.9(2)
C36 C35 C34 120.4(3)
C36 C35 H35 119.8
C34 C35 H35 119.8
C35 C36 C37 119.7(2)
C35 C36 H36 120.2
C37 C36 H36 120.2
C38 C37 C36 121.1(2)
C38 C37 H37 119.4
C36 C37 H37 119.4
C37 C38 C39 119.6(3)
C37 C38 H38 120.2
C39 C38 H38 120.2
O1 C39 C38 117.6(2)
O1 C39 C34 121.90(18)
C38 C39 C34 120.5(2)
O1 C40 C32 111.35(15)
O1 C40 H40A 109.4
C32 C40 H40A 109.4
O1 C40 H40B 109.4
C32 C40 H40B 109.4
H40A C40 H40B 108.0
H2W O4W H1W 111.8(16)
C13 N1 N2 104.78(16)
N1 C13 C15 111.74(17)
N1 C13 C6 118.97(17)
C15 C13 C6 129.25(17)
C21 N3 C17 106.14(15)
C21 N3 C20 120.07(17)
C17 N3 C20 105.84(18)
C28 N4 C27 111.27(16)
C28 N4 C29 123.27(19)
C27 N4 C29 125.44(18)
C39 O1 C40 113.59(15)

loop_
_geom_bond_atom_site_label_1
_geom_bond_atom_site_label_2
_geom_bond_distance
C1 C6 1.377(3)
C1 C2 1.379(3)
C1 H1 0.9300
C2 C3 1.374(3)
C2 H2 0.9300
C3 C4 1.364(3)
C3 H3 0.9300
C4 C5 1.373(3)
C4 H4 0.9300
C5 C6 1.390(3)
C5 H5 0.9300
C6 C13 1.472(3)
C7 C12 1.378(3)
C7 C8 1.382(3)
C7 H7 0.9300
C8 C9 1.363(4)
C8 H8 0.9300
C9 C10 1.372(4)
C9 H9 0.9300
C10 C11 1.379(3)
C10 H10 0.9300
C11 C12 1.376(3)
C11 H11 0.9300
C12 N2 1.417(3)
N2 N1 1.350(2)
N2 C14 1.351(2)
C14 C15 1.371(3)
C14 H14 0.9300
C15 C13 1.416(3)
C15 C16 1.503(3)
C16 C17 1.543(3)
C16 C32 1.558(3)
C16 H16 0.9800
C17 N3 1.467(3)
C17 C18 1.517(3)
C17 H17 0.9800
C18 C19 1.493(4)
C18 H18A 0.9700
C18 H18B 0.9700
C19 C20 1.499(4)
C19 H19A 0.9700
C19 H19B 0.9700
C20 N3 1.468(3)
C20 H20A 0.9700
C20 H20B 0.9700
C21 N3 1.456(3)
C21 C22 1.514(3)
C21 C28 1.551(3)
C21 C32 1.605(3)
C22 C23 1.375(3)
C22 C27 1.388(3)
C23 C24 1.390(3)
C23 H23 0.9300
C24 C25 1.370(4)
C24 H24 0.9300
C25 C26 1.370(4)
C25 H25 0.9300
C26 C27 1.374(3)
C26 H26 0.9300
C27 N4 1.401(3)
C28 O3 1.216(2)
C28 N4 1.354(3)
C29 N4 1.457(3)
C29 C30 1.537(4)
C29 H29A 0.9700
C29 H29B 0.9700
C30 C31 1.212(4)
C30 H30 0.9300
C31 H31A 0.9300
C31 H31B 0.9300
C32 C40 1.520(3)
C32 C33 1.521(3)
C33 O2 1.217(2)
C33 C34 1.467(3)
C34 C39 1.388(3)
C34 C35 1.392(3)
C35 C36 1.371(4)
C35 H35 0.9300
C36 C37 1.374(4)
C36 H36 0.9300
C37 C38 1.361(4)
C37 H37 0.9300
C38 C39 1.379(3)
C38 H38 0.9300
C39 O1 1.357(3)
C40 O1 1.433(2)
C40 H40A 0.9700
C40 H40B 0.9700
O4W H2W 0.902(10)
O4W H1W 0.912(10)
N1 C13 1.331(2)

loop_
_geom_hbond_atom_site_label_D
_geom_hbond_atom_site_label_H
_geom_hbond_atom_site_label_A
_geom_hbond_site_symmetry_A
_geom_hbond_distance_DH
_geom_hbond_distance_HA
_geom_hbond_distance_DA
_geom_hbond_angle_DHA
O4W H1W N3 2_555 0.91(2) 2.02(3) 2.892(4) 161(4)
O4W H2W O2 1_565 0.902(11) 1.961(14) 2.841(3) 165(3)
C40 H40A Cg1 3_655 0.97 2.78 3.540(3) 136

loop_
_geom_torsion_atom_site_label_1
_geom_torsion_atom_site_label_2
_geom_torsion_atom_site_label_3
_geom_torsion_atom_site_label_4
_geom_torsion
C6 C1 C2 C3 1.2(4)
C1 C2 C3 C4 1.0(4)
C2 C3 C4 C5 -1.7(4)
C3 C4 C5 C6 0.2(3)
C2 C1 C6 C5 -2.7(3)
C2 C1 C6 C13 179.3(2)
C4 C5 C6 C1 2.0(3)
C4 C5 C6 C13 -179.98(19)
C12 C7 C8 C9 -0.2(4)
C7 C8 C9 C10 0.7(4)
C8 C9 C10 C11 -1.0(4)
C9 C10 C11 C12 0.8(4)
C10 C11 C12 C7 -0.3(4)
C10 C11 C12 N2 178.7(2)
C8 C7 C12 C11 0.0(4)
C8 C7 C12 N2 -179.0(2)
C11 C12 N2 N1 156.5(2)
C7 C12 N2 N1 -24.5(3)
C11 C12 N2 C14 -23.8(3)
C7 C12 N2 C14 155.2(2)
N1 N2 C14 C15 -0.1(2)
C12 N2 C14 C15 -179.7(2)
N2 C14 C15 C13 0.2(2)
N2 C14 C15 C16 -173.55(18)
C14 C15 C16 C17 40.7(3)
C13 C15 C16 C17 -131.4(2)
C14 C15 C16 C32 -80.9(3)
C13 C15 C16 C32 107.0(2)
C15 C16 C17 N3 -153.12(16)
C32 C16 C17 N3 -24.6(2)
C15 C16 C17 C18 90.9(2)
C32 C16 C17 C18 -140.57(19)
N3 C17 C18 C19 -8.0(3)
C16 C17 C18 C19 109.0(3)
C17 C18 C19 C20 -16.8(3)
C18 C19 C20 N3 35.1(3)
N3 C21 C22 C23 64.7(3)
C28 C21 C22 C23 178.9(2)
C32 C21 C22 C23 -61.5(3)
N3 C21 C22 C27 -115.54(19)
C28 C21 C22 C27 -1.3(2)
C32 C21 C22 C27 118.32(18)
C27 C22 C23 C24 -0.7(3)
C21 C22 C23 C24 179.1(2)
C22 C23 C24 C25 -0.4(3)
C23 C24 C25 C26 1.3(4)
C24 C25 C26 C27 -1.0(4)
C25 C26 C27 C22 -0.2(3)
C25 C26 C27 N4 179.9(2)
C23 C22 C27 C26 1.0(3)
C21 C22 C27 C26 -178.8(2)
C23 C22 C27 N4 -179.04(18)
C21 C22 C27 N4 1.1(2)
N3 C21 C28 O3 -58.7(3)
C22 C21 C28 O3 -178.3(2)
C32 C21 C28 O3 55.8(3)
N3 C21 C28 N4 120.64(17)
C22 C21 C28 N4 1.0(2)
C32 C21 C28 N4 -124.93(17)
N4 C29 C30 C31 145.0(4)
C15 C16 C32 C40 5.8(2)
C17 C16 C32 C40 -119.09(17)
C15 C16 C32 C33 -113.42(18)
C17 C16 C32 C33 121.71(17)
C15 C16 C32 C21 129.42(17)
C17 C16 C32 C21 4.56(18)
N3 C21 C32 C40 140.09(16)
C22 C21 C32 C40 -90.1(2)
C28 C21 C32 C40 25.4(2)
N3 C21 C32 C33 -102.37(17)
C22 C21 C32 C33 27.4(2)
C28 C21 C32 C33 142.89(16)
N3 C21 C32 C16 16.86(18)
C22 C21 C32 C16 146.65(16)
C28 C21 C32 C16 -97.88(17)
C40 C32 C33 O2 -148.26(18)
C16 C32 C33 O2 -24.7(3)
C21 C32 C33 O2 89.1(2)
C40 C32 C33 C34 34.1(2)
C16 C32 C33 C34 157.65(15)
C21 C32 C33 C34 -88.56(19)
O2 C33 C34 C39 -179.32(19)
C32 C33 C34 C39 -1.6(3)
O2 C33 C34 C35 -5.7(3)
C32 C33 C34 C35 172.01(18)
C39 C34 C35 C36 0.2(3)
C33 C34 C35 C36 -173.5(2)
C34 C35 C36 C37 1.0(4)
C35 C36 C37 C38 -1.0(4)
C36 C37 C38 C39 -0.4(4)
C37 C38 C39 O1 -178.7(2)
C37 C38 C39 C34 1.7(3)
C35 C34 C39 O1 178.81(18)
C33 C34 C39 O1 -7.4(3)
C35 C34 C39 C38 -1.6(3)
C33 C34 C39 C38 172.20(19)
C33 C32 C40 O1 -62.21(19)
C16 C32 C40 O1 175.01(15)
C21 C32 C40 O1 57.3(2)
C14 N2 N1 C13 -0.1(2)
C12 N2 N1 C13 179.63(18)
N2 N1 C13 C15 0.2(2)
N2 N1 C13 C6 178.01(17)
C14 C15 C13 N1 -0.2(2)
C16 C15 C13 N1 173.26(19)
C14 C15 C13 C6 -177.8(2)
C16 C15 C13 C6 -4.3(3)
C1 C6 C13 N1 137.5(2)
C5 C6 C13 N1 -40.5(3)
C1 C6 C13 C15 -45.1(3)
C5 C6 C13 C15 136.9(2)
C22 C21 N3 C17 -165.29(17)
C28 C21 N3 C17 83.59(18)
C32 C21 N3 C17 -32.92(19)
C22 C21 N3 C20 -45.6(3)
C28 C21 N3 C20 -156.67(19)
C32 C21 N3 C20 86.8(2)
C18 C17 N3 C21 159.25(19)
C16 C17 N3 C21 36.4(2)
C18 C17 N3 C20 30.6(2)
C16 C17 N3 C20 -92.22(19)
C19 C20 N3 C21 -160.7(2)
C19 C20 N3 C17 -40.8(2)
O3 C28 N4 C27 178.9(2)
C21 C28 N4 C27 -0.4(2)
O3 C28 N4 C29 0.0(3)
C21 C28 N4 C29 -179.33(19)
C26 C27 N4 C28 179.5(2)
C22 C27 N4 C28 -0.4(2)
C26 C27 N4 C29 -1.7(4)
C22 C27 N4 C29 178.4(2)
C30 C29 N4 C28 95.5(3)
C30 C29 N4 C27 -83.2(3)
C38 C39 O1 C40 159.71(18)
C34 C39 O1 C40 -20.7(3)
C32 C40 O1 C39 57.4(2)
